data_1567785
loop_
_publ_author_name
'Duan, Xinde'
'Xia, Minqi'
'Hu, Xixi'
'Yang, Lijun'
'Zheng, Hegen'

_publ_section_title
;
 Interfacing MnO and FeCo alloy inside N-doped carbon hierarchical porous
 nanospheres derived from metal-organic framework boosts high-performance
 oxygen reduction for Zn--air batteries
;
_journal_name_full Nanoscale
_journal_paper_doi 10.1039/D2NR05245H
_journal_year 2022
_chemical_formula_sum 'C62 H62 Mn N8 O26'
_chemical_formula_weight 1390.13
_space_group_crystal_system triclinic
_space_group_IT_number 2
_space_group_name_Hall '-P 1'
_space_group_name_H-M_alt 'P -1'
_atom_sites_solution_hydrogens mixed
_audit_creation_method SHELXL-2018/3
_audit_update_record
;
2022-05-26 deposited with the CCDC.	2022-10-13 downloaded from the CCDC.
;
_cell_angle_alpha 107.443(6)
_cell_angle_beta 92.616(7)
_cell_angle_gamma 94.610(8)
_cell_formula_units_Z 1
_cell_length_a 7.5317(19)
_cell_length_b 14.206(3)
_cell_length_c 14.536(3)
_cell_measurement_reflns_used 3783
_cell_measurement_temperature 296.15
_cell_measurement_theta_max 27.52
_cell_measurement_theta_min 2.72
_cell_volume 1475.0(6)
_computing_structure_refinement 'SHELXL-2018/3 (Sheldrick, 2018)'
_computing_structure_solution 'SHELXT 2014/4 (Sheldrick, 2014)'
_diffrn_ambient_temperature 296(2)
_diffrn_measured_fraction_theta_full 0.988
_diffrn_measured_fraction_theta_max 0.981
_diffrn_measurement_device_type 'Bruker APEX-II CCD'
_diffrn_measurement_method '\f and \w scans'
_diffrn_radiation_type MoK\a
_diffrn_radiation_wavelength 0.71073
_diffrn_reflns_av_R_equivalents 0.0561
_diffrn_reflns_av_unetI/netI 0.1356
_diffrn_reflns_Laue_measured_fraction_full 0.988
_diffrn_reflns_Laue_measured_fraction_max 0.981
_diffrn_reflns_limit_h_max 9
_diffrn_reflns_limit_h_min -9
_diffrn_reflns_limit_k_max 14
_diffrn_reflns_limit_k_min -18
_diffrn_reflns_limit_l_max 18
_diffrn_reflns_limit_l_min -14
_diffrn_reflns_number 12768
_diffrn_reflns_point_group_measured_fraction_full 0.988
_diffrn_reflns_point_group_measured_fraction_max 0.981
_diffrn_reflns_theta_full 25.242
_diffrn_reflns_theta_max 27.561
_diffrn_reflns_theta_min 2.409
_exptl_absorpt_coefficient_mu 0.324
_exptl_absorpt_correction_T_max 0.7455
_exptl_absorpt_correction_T_min 0.6102
_exptl_absorpt_correction_type multi-scan
_exptl_absorpt_process_details
;
SADABS-2014/5 (Bruker,2014/5) was used for absorption correction.
wR2(int) was 0.1274 before and 0.0514 after correction.
The Ratio of minimum to maximum transmission is 0.8185.
The \l/2 correction factor is 0.00150.
;
_exptl_crystal_density_diffrn 1.565
_exptl_crystal_description BLOCK
_exptl_crystal_F_000 723
_exptl_crystal_size_max 0.240
_exptl_crystal_size_mid 0.160
_exptl_crystal_size_min 0.100
_refine_diff_density_max 0.472
_refine_diff_density_min -0.395
_refine_diff_density_rms 0.074
_refine_ls_extinction_method none
_refine_ls_goodness_of_fit_ref 1.045
_refine_ls_hydrogen_treatment mixed
_refine_ls_matrix_type full
_refine_ls_number_parameters 474
_refine_ls_number_reflns 6670
_refine_ls_number_restraints 15
_refine_ls_restrained_S_all 1.044
_refine_ls_R_factor_all 0.1479
_refine_ls_R_factor_gt 0.0779
_refine_ls_shift/su_max 0.000
_refine_ls_shift/su_mean 0.000
_refine_ls_structure_factor_coef Fsqd
_refine_ls_weighting_details 'w=1/[\s^2^(Fo^2^)+(0.0643P)^2^+0.8918P] where P=(Fo^2^+2Fc^2^)/3'
_refine_ls_weighting_scheme calc
_refine_ls_wR_factor_gt 0.1575
_refine_ls_wR_factor_ref 0.1761
_reflns_Friedel_coverage 0.000
_reflns_number_gt 3745
_reflns_number_total 6670
_reflns_threshold_expression 'I > 2\s(I)'
_cod_data_source_file d2nr05245h2.cif
_cod_data_source_block 1_a
_cod_depositor_comments
;
The following automatic conversions were performed:

data item '_exptl_absorpt_correction_type' value 'MULTI-SCAN' was
changed to 'multi-scan' in accordance with the
/home/data/users/saulius/crontab/automatic-downloads/rss-feeds/RSC/lib/dictionaries/cif_core.dic
dictionary named 'cif_core.dic' version 2.4.2 last updated on
2011-04-26.

Automatic conversion script
Id: cif_fix_values 7556 2019-12-06 15:28:31Z antanas 
;
_cod_database_code 1567785
_shelx_shelxl_version_number 2018/3
_shelx_space_group_comment
;
The symmetry employed for this shelxl refinement is uniquely defined
by the following loop, which should always be used as a source of
symmetry information in preference to the above space-group names.
They are only intended as comments.
;
_shelx_estimated_absorpt_t_min 0.926
_shelx_estimated_absorpt_t_max 0.968

loop_
_space_group_symop_operation_xyz
'x, y, z'
'-x, -y, -z'

loop_
_atom_site_label
_atom_site_type_symbol
_atom_site_fract_x
_atom_site_fract_y
_atom_site_fract_z
_atom_site_U_iso_or_equiv
_atom_site_adp_type
_atom_site_occupancy
_atom_site_site_symmetry_order
_atom_site_calc_flag
_atom_site_refinement_flags_posn
_atom_site_refinement_flags_adp
_atom_site_refinement_flags_occupancy
_atom_site_disorder_assembly
_atom_site_disorder_group
Mn1 Mn 0.000000 0.500000 0.000000 0.0274(3) Uani 1 2 d S . P . .
O6 O 0.6477(4) 0.63425(18) 0.49797(16) 0.0296(7) Uani 1 1 d D . . . .
O11 O 0.1907(4) 0.02076(19) 0.47713(17) 0.0321(7) Uani 1 1 d D . . . .
O5 O 0.7057(4) 0.41670(19) 0.24632(16) 0.0381(8) Uani 1 1 d . . . . .
O9 O 0.4150(4) 0.0435(2) 0.23562(17) 0.0410(8) Uani 1 1 d . . . . .
O7 O 0.6799(5) 0.70048(19) 0.68198(17) 0.0402(8) Uani 1 1 d D . . . .
O12 O 0.1849(4) 0.0664(2) 0.65306(18) 0.0391(8) Uani 1 1 d . . . . .
O4 O 0.6270(4) 0.56551(19) 0.32235(17) 0.0390(8) Uani 1 1 d . . . . .
O10 O 0.2023(4) -0.0222(2) 0.30189(17) 0.0433(9) Uani 1 1 d D . . . .
O3 O 0.5140(5) 0.6237(2) 0.17197(18) 0.0437(8) Uani 1 1 d D . . . .
O8 O 0.7961(4) 0.61187(19) 0.76348(17) 0.0406(8) Uani 1 1 d . . . . .
O13 O 0.3836(4) 0.1790(2) 0.74952(17) 0.0449(9) Uani 1 1 d . . . . .
N3 N 0.1006(5) 0.8065(2) 0.00681(19) 0.0272(8) Uani 1 1 d . . . . .
N4 N 0.0335(5) 0.6610(2) 0.0268(2) 0.0340(9) Uani 1 1 d . . . . .
O1 O 0.1935(5) 0.5153(2) 0.1209(2) 0.0595(11) Uani 1 1 d D . . . .
N1 N 0.3629(4) 1.1327(2) 0.00950(19) 0.0258(8) Uani 1 1 d . . . . .
O2 O -0.2187(6) 0.5066(2) 0.0987(2) 0.0539(10) Uani 1 1 d D . . . .
N2 N 0.4987(5) 1.2584(2) 0.1181(2) 0.0336(9) Uani 1 1 d . . . . .
C13 C 0.5840(5) 0.1498(2) 0.4206(2) 0.0236(9) Uani 1 1 d . . . . .
H13 H 0.638737 0.155517 0.366220 0.028 Uiso 1 1 calc R U . . .
C3 C 0.7062(5) 0.5487(2) 0.5033(2) 0.0205(9) Uani 1 1 d . . . . .
C6 C 0.8115(5) 0.3665(2) 0.5158(2) 0.0206(9) Uani 1 1 d . . . . .
C7 C 0.7725(5) 0.3822(3) 0.4278(2) 0.0241(9) Uani 1 1 d . . . . .
H7A H 0.780426 0.330224 0.371624 0.029 Uiso 1 1 calc R U . . .
C4 C 0.7516(5) 0.5373(2) 0.5931(2) 0.0227(9) Uani 1 1 d . . . . .
C15 C 0.3384(5) 0.0805(2) 0.4882(2) 0.0216(9) Uani 1 1 d . . . . .
C23 C 0.2646(5) 1.0383(2) -0.0398(2) 0.0240(9) Uani 1 1 d . . . . .
C14 C 0.4258(5) 0.0903(2) 0.4075(2) 0.0218(9) Uani 1 1 d . . . . .
C11 C 0.6660(5) 0.2017(2) 0.5110(2) 0.0213(9) Uani 1 1 d . . . . .
C17 C 0.5750(5) 0.1942(2) 0.5896(2) 0.0240(9) Uani 1 1 d . . . . .
H17 H 0.623711 0.229914 0.651312 0.029 Uiso 1 1 calc R U . . .
C16 C 0.4156(5) 0.1362(2) 0.5805(2) 0.0229(9) Uani 1 1 d . . . . .
C2 C 0.7229(5) 0.4704(3) 0.4187(2) 0.0237(9) Uani 1 1 d . . . . .
C27 C 0.1347(5) 0.8805(2) -0.0404(2) 0.0243(9) Uani 1 1 d . . . . .
C5 C 0.8027(5) 0.4467(3) 0.5975(2) 0.0248(9) Uani 1 1 d . . . . .
H5 H 0.832151 0.439633 0.657765 0.030 Uiso 1 1 calc R U . . .
C12 C 0.8462(5) 0.2641(3) 0.5229(2) 0.0239(9) Uani 1 1 d . . . . .
C19 C 0.3274(6) 0.1297(3) 0.6676(3) 0.0306(10) Uani 1 1 d . . . . .
C1 C 0.6817(6) 0.4835(3) 0.3219(2) 0.0289(10) Uani 1 1 d . . . . .
C8 C 0.7449(6) 0.6177(3) 0.6852(2) 0.0281(10) Uani 1 1 d . . . . .
C24 C 0.2017(6) 1.0205(3) -0.1342(2) 0.0325(11) Uani 1 1 d . . . . .
H24 H 0.226532 1.067183 -0.166149 0.039 Uiso 1 1 calc R U . . .
C26 C 0.0653(6) 0.8619(3) -0.1346(2) 0.0316(11) Uani 1 1 d . . . . .
H26 H -0.004466 0.803028 -0.166370 0.038 Uiso 1 1 calc R U . . .
C28 C 0.2357(5) 0.9686(2) 0.0087(2) 0.0235(9) Uani 1 1 d . . . . .
H28 H 0.282359 0.980635 0.071964 0.028 Uiso 1 1 calc R U . . .
C18 C 0.3488(6) 0.0361(3) 0.3085(2) 0.0284(10) Uani 1 1 d . . . . .
C31 C 0.0536(6) 0.7094(3) -0.0366(2) 0.0329(11) Uani 1 1 d . . . . .
H31 H 0.037298 0.680116 -0.103186 0.039 Uiso 1 1 calc R U . . .
C25 C 0.1016(6) 0.9325(3) -0.1804(2) 0.0343(11) Uani 1 1 d . . . . .
H25 H 0.057317 0.920234 -0.244098 0.041 Uiso 1 1 calc R U . . .
C9 C 0.9478(6) 0.2714(3) 0.6188(3) 0.0335(10) Uani 1 1 d . . . . .
H9A H 1.061009 0.309620 0.624048 0.050 Uiso 1 1 calc R U . . .
H9B H 0.966802 0.206122 0.620992 0.050 Uiso 1 1 calc R U . . .
H9C H 0.879363 0.303217 0.671417 0.050 Uiso 1 1 calc R U . . .
C22 C 0.4186(6) 1.1691(3) 0.1024(2) 0.0314(11) Uani 1 1 d . . . . .
H22 H 0.403268 1.136562 0.148704 0.038 Uiso 1 1 calc R U . . .
C10 C 0.9661(6) 0.2129(3) 0.4433(3) 0.0343(10) Uani 1 1 d . . . . .
H10A H 0.914727 0.212117 0.381435 0.051 Uiso 1 1 calc R U . . .
H10B H 0.975382 0.146032 0.443928 0.051 Uiso 1 1 calc R U . . .
H10C H 1.082819 0.248528 0.455171 0.051 Uiso 1 1 calc R U . . .
C30 C 0.0677(7) 0.7308(3) 0.1153(3) 0.0445(14) Uani 1 1 d . . . . .
H30 H 0.062513 0.718240 0.174334 0.053 Uiso 1 1 calc R U . . .
C29 C 0.1099(7) 0.8206(3) 0.1042(2) 0.0399(13) Uani 1 1 d . . . . .
H29 H 0.139376 0.880153 0.153103 0.048 Uiso 1 1 calc R U . . .
C21 C 0.4101(7) 1.2046(3) -0.0335(3) 0.0514(15) Uani 1 1 d . . . . .
H21 H 0.387598 1.199702 -0.098303 0.062 Uiso 1 1 calc R U . . .
C20 C 0.4940(7) 1.2824(3) 0.0350(3) 0.0475(14) Uani 1 1 d . . . . .
H20 H 0.540370 1.341868 0.026894 0.057 Uiso 1 1 calc R U . . .
H2 H 0.544(7) 1.299(4) 0.175(3) 0.071 Uiso 1 1 d . U . . .
H6 H 0.623(7) 0.622(4) 0.4376(11) 0.071 Uiso 1 1 d D U . . .
H7 H 0.643(7) 0.697(4) 0.6249(16) 0.071 Uiso 1 1 d D U . . .
H11 H 0.177(7) 0.033(4) 0.5376(11) 0.071 Uiso 1 1 d D U . . .
H10 H 0.174(7) -0.016(4) 0.3597(15) 0.071 Uiso 1 1 d D U . . .
H3A H 0.533(4) 0.601(2) 0.2194(15) 0.071 Uiso 1 1 d D U . . .
H3B H 0.535(7) 0.6866(8) 0.192(2) 0.071 Uiso 1 1 d D U . . .
H1A H 0.183(5) 0.482(3) 0.160(3) 0.071 Uiso 1 1 d D U . . .
H1B H 0.299(3) 0.544(3) 0.129(3) 0.071 Uiso 1 1 d D U . . .
H2A H -0.285(4) 0.553(2) 0.109(3) 0.071 Uiso 1 1 d D U . . .
H2B H -0.122(3) 0.525(3) 0.135(3) 0.071 Uiso 1 1 d D U . . .

loop_
_atom_site_aniso_label
_atom_site_aniso_U_11
_atom_site_aniso_U_22
_atom_site_aniso_U_33
_atom_site_aniso_U_23
_atom_site_aniso_U_13
_atom_site_aniso_U_12
Mn1 0.0418(7) 0.0167(4) 0.0248(4) 0.0097(3) -0.0004(4) -0.0018(4)
O6 0.039(2) 0.0224(13) 0.0277(13) 0.0086(11) 0.0002(12) 0.0010(13)
O11 0.0277(19) 0.0323(15) 0.0349(14) 0.0100(12) 0.0043(12) -0.0048(14)
O5 0.058(2) 0.0311(15) 0.0216(13) 0.0059(11) 0.0000(13) -0.0052(15)
O9 0.052(2) 0.0458(18) 0.0233(13) 0.0124(12) -0.0035(13) -0.0075(16)
O7 0.069(3) 0.0257(15) 0.0261(13) 0.0054(12) 0.0057(14) 0.0113(15)
O12 0.039(2) 0.0412(17) 0.0389(15) 0.0168(13) 0.0143(13) -0.0077(15)
O4 0.057(2) 0.0322(16) 0.0301(14) 0.0142(12) -0.0020(13) 0.0038(16)
O10 0.041(2) 0.0514(19) 0.0280(14) 0.0034(13) -0.0022(13) -0.0147(17)
O3 0.057(2) 0.0381(17) 0.0383(15) 0.0186(13) -0.0077(14) -0.0006(17)
O8 0.068(3) 0.0300(15) 0.0221(13) 0.0055(11) -0.0036(13) 0.0053(15)
O13 0.064(2) 0.0442(17) 0.0242(14) 0.0091(12) 0.0092(13) -0.0093(16)
N3 0.045(2) 0.0145(15) 0.0229(14) 0.0067(12) 0.0004(14) 0.0021(15)
N4 0.055(3) 0.0212(17) 0.0250(15) 0.0082(13) -0.0010(15) -0.0022(17)
O1 0.072(3) 0.051(2) 0.060(2) 0.0353(16) -0.0294(18) -0.0226(19)
N1 0.035(2) 0.0197(15) 0.0234(15) 0.0075(12) 0.0039(13) -0.0003(15)
O2 0.066(3) 0.0483(19) 0.058(2) 0.0265(16) 0.0239(18) 0.0184(19)
N2 0.046(3) 0.0238(17) 0.0265(16) 0.0018(13) 0.0039(15) -0.0041(17)
C13 0.029(3) 0.0203(18) 0.0248(17) 0.0110(14) 0.0049(15) 0.0052(17)
C3 0.017(2) 0.0179(18) 0.0265(17) 0.0086(14) 0.0006(15) -0.0038(17)
C6 0.015(2) 0.0193(18) 0.0272(17) 0.0071(14) 0.0013(15) -0.0003(16)
C7 0.028(3) 0.0192(18) 0.0213(17) 0.0011(14) 0.0046(15) -0.0034(18)
C4 0.024(3) 0.0204(18) 0.0218(17) 0.0045(14) 0.0022(15) -0.0037(17)
C15 0.019(2) 0.0189(18) 0.0303(18) 0.0119(15) 0.0001(15) 0.0041(17)
C23 0.035(3) 0.0153(17) 0.0200(16) 0.0017(14) 0.0075(16) 0.0027(18)
C14 0.025(3) 0.0163(17) 0.0243(17) 0.0064(14) -0.0005(15) 0.0043(17)
C11 0.024(3) 0.0151(17) 0.0259(17) 0.0075(14) 0.0020(15) 0.0056(16)
C17 0.032(3) 0.0167(18) 0.0236(17) 0.0056(14) -0.0004(16) 0.0052(18)
C16 0.028(3) 0.0172(18) 0.0260(17) 0.0088(14) 0.0058(16) 0.0054(17)
C2 0.023(2) 0.0255(19) 0.0205(16) 0.0072(14) -0.0010(15) -0.0099(18)
C27 0.034(3) 0.0171(18) 0.0221(17) 0.0058(14) 0.0056(16) 0.0045(18)
C5 0.025(3) 0.028(2) 0.0203(16) 0.0074(15) -0.0007(15) -0.0055(18)
C12 0.023(3) 0.0208(19) 0.0271(17) 0.0063(15) 0.0008(15) 0.0003(17)
C19 0.036(3) 0.025(2) 0.034(2) 0.0134(17) 0.0080(18) 0.008(2)
C1 0.031(3) 0.030(2) 0.0246(18) 0.0106(16) -0.0009(16) -0.012(2)
C8 0.035(3) 0.023(2) 0.0262(19) 0.0081(15) 0.0007(17) -0.0014(19)
C24 0.056(3) 0.0212(19) 0.0227(18) 0.0097(15) 0.0054(18) 0.002(2)
C26 0.048(3) 0.0164(18) 0.0255(18) 0.0005(15) -0.0020(17) -0.0005(19)
C28 0.030(3) 0.0193(18) 0.0196(16) 0.0039(14) 0.0023(15) 0.0036(18)
C18 0.031(3) 0.024(2) 0.0297(19) 0.0093(16) -0.0030(17) 0.0016(19)
C31 0.051(3) 0.0196(19) 0.0257(18) 0.0058(15) -0.0004(18) -0.005(2)
C25 0.055(3) 0.026(2) 0.0196(17) 0.0043(15) -0.0012(18) 0.003(2)
C9 0.030(3) 0.028(2) 0.042(2) 0.0131(17) -0.0079(18) 0.002(2)
C22 0.047(3) 0.023(2) 0.0239(18) 0.0057(15) 0.0073(17) 0.000(2)
C10 0.029(3) 0.027(2) 0.046(2) 0.0101(18) 0.0065(19) 0.005(2)
C30 0.087(4) 0.026(2) 0.0211(18) 0.0085(16) 0.002(2) 0.003(2)
C29 0.077(4) 0.020(2) 0.0203(18) 0.0045(15) -0.0019(19) 0.001(2)
C21 0.084(4) 0.038(3) 0.033(2) 0.0212(19) -0.009(2) -0.022(3)
C20 0.071(4) 0.030(2) 0.042(2) 0.0176(19) -0.007(2) -0.018(2)

loop_
_atom_type_symbol
_atom_type_description
_atom_type_scat_dispersion_real
_atom_type_scat_dispersion_imag
_atom_type_scat_source
C C 0.0033 0.0016 'International Tables Vol C Tables 4.2.6.8 and 6.1.1.4'
H H 0.0000 0.0000 'International Tables Vol C Tables 4.2.6.8 and 6.1.1.4'
Mn Mn 0.3368 0.7283 'International Tables Vol C Tables 4.2.6.8 and 6.1.1.4'
N N 0.0061 0.0033 'International Tables Vol C Tables 4.2.6.8 and 6.1.1.4'
O O 0.0106 0.0060 'International Tables Vol C Tables 4.2.6.8 and 6.1.1.4'

loop_
_geom_angle_atom_site_label_1
_geom_angle_atom_site_label_2
_geom_angle_atom_site_label_3
_geom_angle
_geom_angle_site_symmetry_1
_geom_angle_site_symmetry_3
_geom_angle_publ_flag
O1 Mn1 O1 180.00(11) 2_565 . ?
O1 Mn1 N4 89.98(12) 2_565 2_565 ?
O1 Mn1 N4 90.02(12) . 2_565 ?
O1 Mn1 N4 90.02(12) 2_565 . ?
O1 Mn1 N4 89.98(12) . . ?
N4 Mn1 N4 180.00(3) 2_565 . ?
O1 Mn1 O2 89.37(15) 2_565 2_565 ?
O1 Mn1 O2 90.63(15) . 2_565 ?
N4 Mn1 O2 93.81(12) 2_565 2_565 ?
N4 Mn1 O2 86.19(12) . 2_565 ?
O1 Mn1 O2 90.63(15) 2_565 . ?
O1 Mn1 O2 89.37(15) . . ?
N4 Mn1 O2 86.19(12) 2_565 . ?
N4 Mn1 O2 93.81(12) . . ?
O2 Mn1 O2 180.0 2_565 . ?
O1 Mn1 H2B 112.4(4) 2_565 . ?
O1 Mn1 H2B 67.6(4) . . ?
N4 Mn1 H2B 91.2(12) 2_565 . ?
N4 Mn1 H2B 88.8(12) . . ?
O2 Mn1 H2B 157.6(3) 2_565 . ?
O2 Mn1 H2B 22.4(3) . . ?
C3 O6 H6 103(4) . . ?
C15 O11 H11 96(3) . . ?
C8 O7 H7 112(4) . . ?
C18 O10 H10 107(3) . . ?
H3A O3 H3B 108.9(16) . . ?
C31 N3 C29 106.8(3) . . ?
C31 N3 C27 126.3(3) . . ?
C29 N3 C27 126.9(3) . . ?
C31 N4 C30 105.5(3) . . ?
C31 N4 Mn1 128.0(2) . . ?
C30 N4 Mn1 125.7(2) . . ?
Mn1 O1 H1A 123(3) . . ?
Mn1 O1 H1B 126(2) . . ?
H1A O1 H1B 108.9(17) . . ?
C22 N1 C21 107.2(3) . . ?
C22 N1 C23 128.2(3) . . ?
C21 N1 C23 124.5(3) . . ?
Mn1 O2 H2A 120(3) . . ?
Mn1 O2 H2B 74(3) . . ?
H2A O2 H2B 110.7(17) . . ?
C22 N2 C20 109.5(3) . . ?
C22 N2 H2 126(3) . . ?
C20 N2 H2 125(3) . . ?
C14 C13 C11 123.3(3) . . ?
C14 C13 H13 118.4 . . ?
C11 C13 H13 118.4 . . ?
O6 C3 C4 120.0(3) . . ?
O6 C3 C2 120.6(3) . . ?
C4 C3 C2 119.4(3) . . ?
C5 C6 C7 116.2(3) . . ?
C5 C6 C12 121.8(3) . . ?
C7 C6 C12 121.8(3) . . ?
C2 C7 C6 123.7(3) . . ?
C2 C7 H7A 118.1 . . ?
C6 C7 H7A 118.1 . . ?
C5 C4 C3 119.2(3) . . ?
C5 C4 C8 118.1(3) . . ?
C3 C4 C8 122.6(3) . . ?
O11 C15 C16 121.6(3) . . ?
O11 C15 C14 120.9(3) . . ?
C16 C15 C14 117.5(3) . . ?
C24 C23 C28 122.0(3) . . ?
C24 C23 N1 118.3(3) . . ?
C28 C23 N1 119.7(3) . . ?
C13 C14 C15 120.0(3) . . ?
C13 C14 C18 119.8(3) . . ?
C15 C14 C18 120.2(3) . . ?
C17 C11 C13 116.0(3) . . ?
C17 C11 C12 122.2(3) . . ?
C13 C11 C12 121.8(3) . . ?
C16 C17 C11 123.1(3) . . ?
C16 C17 H17 118.5 . . ?
C11 C17 H17 118.5 . . ?
C17 C16 C15 120.1(3) . . ?
C17 C16 C19 120.3(3) . . ?
C15 C16 C19 119.6(3) . . ?
C7 C2 C3 118.6(3) . . ?
C7 C2 C1 121.7(3) . . ?
C3 C2 C1 119.7(3) . . ?
C26 C27 C28 121.5(3) . . ?
C26 C27 N3 118.9(3) . . ?
C28 C27 N3 119.6(3) . . ?
C6 C5 C4 122.7(3) . . ?
C6 C5 H5 118.6 . . ?
C4 C5 H5 118.6 . . ?
C9 C12 C6 111.6(3) . . ?
C9 C12 C11 110.9(3) . . ?
C6 C12 C11 108.3(3) . . ?
C9 C12 C10 105.6(3) . . ?
C6 C12 C10 110.5(3) . . ?
C11 C12 C10 109.9(3) . . ?
O13 C19 O12 120.6(3) . . ?
O13 C19 C16 122.9(3) . . ?
O12 C19 C16 116.5(3) . . ?
O5 C1 O4 123.5(3) . . ?
O5 C1 C2 120.3(4) . . ?
O4 C1 C2 116.2(3) . . ?
O8 C8 O7 118.1(3) . . ?
O8 C8 C4 123.7(4) . . ?
O7 C8 C4 118.2(3) . . ?
C25 C24 C23 118.8(3) . . ?
C25 C24 H24 120.6 . . ?
C23 C24 H24 120.6 . . ?
C25 C26 C27 118.6(3) . . ?
C25 C26 H26 120.7 . . ?
C27 C26 H26 120.7 . . ?
C27 C28 C23 117.6(3) . . ?
C27 C28 H28 121.2 . . ?
C23 C28 H28 121.2 . . ?
O9 C18 O10 120.3(3) . . ?
O9 C18 C14 123.5(3) . . ?
O10 C18 C14 116.3(3) . . ?
N4 C31 N3 111.5(3) . . ?
N4 C31 H31 124.2 . . ?
N3 C31 H31 124.2 . . ?
C24 C25 C26 121.5(3) . . ?
C24 C25 H25 119.3 . . ?
C26 C25 H25 119.3 . . ?
C12 C9 H9A 109.5 . . ?
C12 C9 H9B 109.5 . . ?
H9A C9 H9B 109.5 . . ?
C12 C9 H9C 109.5 . . ?
H9A C9 H9C 109.5 . . ?
H9B C9 H9C 109.5 . . ?
N2 C22 N1 108.7(3) . . ?
N2 C22 H22 125.6 . . ?
N1 C22 H22 125.6 . . ?
C12 C10 H10A 109.5 . . ?
C12 C10 H10B 109.5 . . ?
H10A C10 H10B 109.5 . . ?
C12 C10 H10C 109.5 . . ?
H10A C10 H10C 109.5 . . ?
H10B C10 H10C 109.5 . . ?
C29 C30 N4 110.0(3) . . ?
C29 C30 H30 125.0 . . ?
N4 C30 H30 125.0 . . ?
C30 C29 N3 106.2(3) . . ?
C30 C29 H29 126.9 . . ?
N3 C29 H29 126.9 . . ?
C20 C21 N1 107.4(3) . . ?
C20 C21 H21 126.3 . . ?
N1 C21 H21 126.3 . . ?
C21 C20 N2 107.0(3) . . ?
C21 C20 H20 126.5 . . ?
N2 C20 H20 126.5 . . ?

loop_
_geom_bond_atom_site_label_1
_geom_bond_atom_site_label_2
_geom_bond_distance
_geom_bond_site_symmetry_2
_geom_bond_publ_flag
Mn1 O1 2.179(3) 2_565 ?
Mn1 O1 2.179(3) . ?
Mn1 N4 2.193(3) 2_565 ?
Mn1 N4 2.193(3) . ?
Mn1 O2 2.223(4) 2_565 ?
Mn1 O2 2.223(4) . ?
Mn1 H2B 2.15(5) . ?
O6 C3 1.348(4) . ?
O6 H6 0.850(10) . ?
O11 C15 1.316(4) . ?
O11 H11 0.857(10) . ?
O5 C1 1.249(4) . ?
O9 C18 1.221(4) . ?
O7 C8 1.323(5) . ?
O7 H7 0.850(10) . ?
O12 C19 1.310(5) . ?
O4 C1 1.265(5) . ?
O10 C18 1.307(4) . ?
O10 H10 0.857(10) . ?
O3 H3A 0.856(10) . ?
O3 H3B 0.852(10) . ?
O8 C8 1.212(4) . ?
O13 C19 1.223(4) . ?
N3 C31 1.345(4) . ?
N3 C29 1.367(4) . ?
N3 C27 1.430(4) . ?
N4 C31 1.311(4) . ?
N4 C30 1.367(4) . ?
O1 H1A 0.853(10) . ?
O1 H1B 0.852(10) . ?
N1 C22 1.327(4) . ?
N1 C21 1.380(4) . ?
N1 C23 1.441(4) . ?
O2 H2A 0.846(10) . ?
O2 H2B 0.851(10) . ?
N2 C22 1.311(4) . ?
N2 C20 1.350(5) . ?
N2 H2 0.89(4) . ?
C13 C14 1.376(5) . ?
C13 C11 1.386(5) . ?
C13 H13 0.9300 . ?
C3 C4 1.394(5) . ?
C3 C2 1.408(5) . ?
C6 C5 1.385(5) . ?
C6 C7 1.386(5) . ?
C6 C12 1.531(5) . ?
C7 C2 1.377(5) . ?
C7 H7A 0.9300 . ?
C4 C5 1.392(5) . ?
C4 C8 1.483(5) . ?
C15 C16 1.408(5) . ?
C15 C14 1.408(5) . ?
C23 C24 1.373(5) . ?
C23 C28 1.386(5) . ?
C14 C18 1.479(5) . ?
C11 C17 1.386(4) . ?
C11 C12 1.533(5) . ?
C17 C16 1.378(5) . ?
C17 H17 0.9300 . ?
C16 C19 1.479(5) . ?
C2 C1 1.496(5) . ?
C27 C26 1.384(5) . ?
C27 C28 1.384(5) . ?
C5 H5 0.9300 . ?
C12 C9 1.530(5) . ?
C12 C10 1.542(5) . ?
C24 C25 1.371(5) . ?
C24 H24 0.9300 . ?
C26 C25 1.376(5) . ?
C26 H26 0.9300 . ?
C28 H28 0.9300 . ?
C31 H31 0.9300 . ?
C25 H25 0.9300 . ?
C9 H9A 0.9600 . ?
C9 H9B 0.9600 . ?
C9 H9C 0.9600 . ?
C22 H22 0.9300 . ?
C10 H10A 0.9600 . ?
C10 H10B 0.9600 . ?
C10 H10C 0.9600 . ?
C30 C29 1.347(5) . ?
C30 H30 0.9300 . ?
C29 H29 0.9300 . ?
C21 C20 1.335(5) . ?
C21 H21 0.9300 . ?
C20 H20 0.9300 . ?

loop_
_geom_torsion_atom_site_label_1
_geom_torsion_atom_site_label_2
_geom_torsion_atom_site_label_3
_geom_torsion_atom_site_label_4
_geom_torsion
_geom_torsion_site_symmetry_1
_geom_torsion_site_symmetry_2
_geom_torsion_site_symmetry_3
_geom_torsion_site_symmetry_4
_geom_torsion_publ_flag
C5 C6 C7 C2 -1.7(6) . . . . ?
C12 C6 C7 C2 173.2(4) . . . . ?
O6 C3 C4 C5 176.6(3) . . . . ?
C2 C3 C4 C5 -3.7(5) . . . . ?
O6 C3 C4 C8 -2.3(6) . . . . ?
C2 C3 C4 C8 177.4(3) . . . . ?
C22 N1 C23 C24 172.2(4) . . . . ?
C21 N1 C23 C24 -4.9(7) . . . . ?
C22 N1 C23 C28 -7.6(7) . . . . ?
C21 N1 C23 C28 175.3(4) . . . . ?
C11 C13 C14 C15 0.4(6) . . . . ?
C11 C13 C14 C18 -178.9(4) . . . . ?
O11 C15 C14 C13 -177.2(4) . . . . ?
C16 C15 C14 C13 2.4(5) . . . . ?
O11 C15 C14 C18 2.1(6) . . . . ?
C16 C15 C14 C18 -178.3(4) . . . . ?
C14 C13 C11 C17 -2.8(6) . . . . ?
C14 C13 C11 C12 177.5(4) . . . . ?
C13 C11 C17 C16 2.3(6) . . . . ?
C12 C11 C17 C16 -177.9(4) . . . . ?
C11 C17 C16 C15 0.4(6) . . . . ?
C11 C17 C16 C19 178.6(4) . . . . ?
O11 C15 C16 C17 176.8(4) . . . . ?
C14 C15 C16 C17 -2.8(6) . . . . ?
O11 C15 C16 C19 -1.4(6) . . . . ?
C14 C15 C16 C19 179.0(3) . . . . ?
C6 C7 C2 C3 -1.6(6) . . . . ?
C6 C7 C2 C1 -179.8(3) . . . . ?
O6 C3 C2 C7 -176.1(3) . . . . ?
C4 C3 C2 C7 4.3(5) . . . . ?
O6 C3 C2 C1 2.2(5) . . . . ?
C4 C3 C2 C1 -177.4(3) . . . . ?
C31 N3 C27 C26 21.1(7) . . . . ?
C29 N3 C27 C26 -159.2(4) . . . . ?
C31 N3 C27 C28 -159.0(4) . . . . ?
C29 N3 C27 C28 20.7(7) . . . . ?
C7 C6 C5 C4 2.3(5) . . . . ?
C12 C6 C5 C4 -172.6(4) . . . . ?
C3 C4 C5 C6 0.4(6) . . . . ?
C8 C4 C5 C6 179.3(3) . . . . ?
C5 C6 C12 C9 -25.4(5) . . . . ?
C7 C6 C12 C9 160.0(3) . . . . ?
C5 C6 C12 C11 96.9(4) . . . . ?
C7 C6 C12 C11 -77.7(4) . . . . ?
C5 C6 C12 C10 -142.6(4) . . . . ?
C7 C6 C12 C10 42.8(5) . . . . ?
C17 C11 C12 C9 27.6(5) . . . . ?
C13 C11 C12 C9 -152.7(4) . . . . ?
C17 C11 C12 C6 -95.1(4) . . . . ?
C13 C11 C12 C6 84.6(4) . . . . ?
C17 C11 C12 C10 144.1(4) . . . . ?
C13 C11 C12 C10 -36.2(5) . . . . ?
C17 C16 C19 O13 4.7(6) . . . . ?
C15 C16 C19 O13 -177.1(4) . . . . ?
C17 C16 C19 O12 -174.2(4) . . . . ?
C15 C16 C19 O12 4.0(6) . . . . ?
C7 C2 C1 O5 -5.9(6) . . . . ?
C3 C2 C1 O5 175.9(3) . . . . ?
C7 C2 C1 O4 175.8(4) . . . . ?
C3 C2 C1 O4 -2.4(5) . . . . ?
C5 C4 C8 O8 6.6(6) . . . . ?
C3 C4 C8 O8 -174.5(4) . . . . ?
C5 C4 C8 O7 -173.5(4) . . . . ?
C3 C4 C8 O7 5.4(6) . . . . ?
C28 C23 C24 C25 2.5(7) . . . . ?
N1 C23 C24 C25 -177.3(4) . . . . ?
C28 C27 C26 C25 1.4(7) . . . . ?
N3 C27 C26 C25 -178.7(4) . . . . ?
C26 C27 C28 C23 0.2(6) . . . . ?
N3 C27 C28 C23 -179.7(4) . . . . ?
C24 C23 C28 C27 -2.2(6) . . . . ?
N1 C23 C28 C27 177.6(4) . . . . ?
C13 C14 C18 O9 -2.8(6) . . . . ?
C15 C14 C18 O9 177.9(4) . . . . ?
C13 C14 C18 O10 177.2(4) . . . . ?
C15 C14 C18 O10 -2.2(6) . . . . ?
C30 N4 C31 N3 0.6(5) . . . . ?
Mn1 N4 C31 N3 -169.4(3) . . . . ?
C29 N3 C31 N4 -0.4(5) . . . . ?
C27 N3 C31 N4 179.4(4) . . . . ?
C23 C24 C25 C26 -0.8(7) . . . . ?
C27 C26 C25 C24 -1.1(7) . . . . ?
C20 N2 C22 N1 0.9(5) . . . . ?
C21 N1 C22 N2 -0.7(5) . . . . ?
C23 N1 C22 N2 -178.3(4) . . . . ?
C31 N4 C30 C29 -0.6(6) . . . . ?
Mn1 N4 C30 C29 169.7(3) . . . . ?
N4 C30 C29 N3 0.4(6) . . . . ?
C31 N3 C29 C30 -0.1(5) . . . . ?
C27 N3 C29 C30 -179.8(4) . . . . ?
C22 N1 C21 C20 0.3(6) . . . . ?
C23 N1 C21 C20 177.9(4) . . . . ?
N1 C21 C20 N2 0.3(6) . . . . ?
C22 N2 C20 C21 -0.7(6) . . . . ?
